data_4126257
loop_
_publ_author_name
'Ding, Yanjun'
'Chen, Ying-Pin'
'Zhang, Xinlei'
'Chen, Liang'
'Dong, Zhaohui'
'Jiang, Hai-Long'
'Xu, Hangxun'
'Zhou, Hong-Cai'

_publ_section_title
;
 Controlled Intercalation and Chemical Exfoliation of Layered
 Metal-Organic Frameworks Using a Chemically Labile Intercalating Agent.
;
_journal_name_full 'Journal of the American Chemical Society'
_journal_paper_doi 10.1021/jacs.7b04829
_journal_year 2017
_chemical_formula_sum 'C48 H28 N4 O10 Pd Zn2'
_chemical_formula_weight 1057.88
_chemical_name_common Zn2(PdTCPP)
_chemical_name_systematic
; 
 ? 
;
_space_group_IT_number 87
_symmetry_cell_setting tetragonal
_symmetry_space_group_name_Hall '-I 4'
_symmetry_space_group_name_H-M 'I 4/m'
_atom_sites_solution_hydrogens geom
_atom_sites_solution_primary direct
_atom_sites_solution_secondary difmap
_audit_creation_method SHELXL-97
_cell_angle_alpha 90.00
_cell_angle_beta 90.00
_cell_angle_gamma 90.00
_cell_formula_units_Z 2
_cell_length_a 16.654(5)
_cell_length_b 16.654(5)
_cell_length_c 19.604(11)
_cell_measurement_reflns_used 2270
_cell_measurement_temperature 298(2)
_cell_measurement_theta_max 20.134
_cell_measurement_theta_min 2.426
_cell_volume 5437(4)
_computing_cell_refinement 'Bruker SMART'
_computing_data_collection 'Bruker SMART'
_computing_data_reduction 'Bruker SAINT'
_computing_molecular_graphics 'Bruker SHELXTL'
_computing_publication_material 'Bruker SHELXTL'
_computing_structure_refinement 'SHELXL-97 (Sheldrick, 1997)'
_computing_structure_solution 'SHELXS-97 (Sheldrick, 1990)'
_diffrn_ambient_temperature 298(2)
_diffrn_measured_fraction_theta_full 0.999
_diffrn_measured_fraction_theta_max 0.999
_diffrn_measurement_device_type 'CCD area detector'
_diffrn_measurement_method 'phi and omega scans'
_diffrn_radiation_monochromator graphite
_diffrn_radiation_source 'fine-focus sealed tube'
_diffrn_radiation_type MoK\a
_diffrn_radiation_wavelength 0.71073
_diffrn_reflns_av_R_equivalents 0.1125
_diffrn_reflns_av_sigmaI/netI 0.0874
_diffrn_reflns_limit_h_max 19
_diffrn_reflns_limit_h_min -19
_diffrn_reflns_limit_k_max 18
_diffrn_reflns_limit_k_min -19
_diffrn_reflns_limit_l_max 23
_diffrn_reflns_limit_l_min -15
_diffrn_reflns_number 13880
_diffrn_reflns_theta_full 25.02
_diffrn_reflns_theta_max 25.02
_diffrn_reflns_theta_min 2.45
_exptl_absorpt_coefficient_mu 0.627
_exptl_absorpt_correction_T_max 0.9342
_exptl_absorpt_correction_T_min 0.7830
_exptl_absorpt_correction_type multi-scan
_exptl_absorpt_process_details sadabs
_exptl_crystal_colour brick-red
_exptl_crystal_density_diffrn 0.646
_exptl_crystal_density_method 'not measured'
_exptl_crystal_description plate
_exptl_crystal_F_000 1060
_exptl_crystal_size_max 0.41
_exptl_crystal_size_mid 0.40
_exptl_crystal_size_min 0.11
_platon_squeeze_details
;
;
_refine_diff_density_max 1.082
_refine_diff_density_min -0.670
_refine_diff_density_rms 0.085
_refine_ls_extinction_method none
_refine_ls_goodness_of_fit_ref 1.028
_refine_ls_hydrogen_treatment mixed
_refine_ls_matrix_type full
_refine_ls_number_parameters 90
_refine_ls_number_reflns 2485
_refine_ls_number_restraints 0
_refine_ls_restrained_S_all 1.028
_refine_ls_R_factor_all 0.0773
_refine_ls_R_factor_gt 0.0488
_refine_ls_shift/su_max 0.001
_refine_ls_shift/su_mean 0.000
_refine_ls_structure_factor_coef Fsqd
_refine_ls_weighting_details 'calc w=1/[\s^2^(Fo^2^)+(0.0458P)^2^+0.0000P] where P=(Fo^2^+2Fc^2^)/3'
_refine_ls_weighting_scheme calc
_refine_ls_wR_factor_gt 0.1127
_refine_ls_wR_factor_ref 0.1174
_reflns_number_gt 1492
_reflns_number_total 2485
_reflns_threshold_expression >2sigma(I)
_cod_data_source_file ja7b04829_si_002.cif
_cod_data_source_block 161004c
_cod_depositor_comments
;
The following automatic conversions were performed:

'_symmetry_cell_setting' value 'Tetragonal' changed to 'tetragonal'
according to
/home/data/users/saulius/crontab/automatic-downloads/rss-feeds/ACS/lib/dictionaries/cif_core.dic
dictionary named 'cif_core.dic' version 2.4.2 from 2011-04-26.

Automatic conversion script
Id: cif_fix_values 4973 2017-02-22 13:04:09Z antanas 
;
_cod_original_cell_volume 5438(4)
_cod_original_sg_symbol_H-M I4/m
_cod_database_code 4126257

loop_
_symmetry_equiv_pos_as_xyz
'x, y, z'
'-x, -y, z'
'-y, x, z'
'y, -x, z'
'x+1/2, y+1/2, z+1/2'
'-x+1/2, -y+1/2, z+1/2'
'-y+1/2, x+1/2, z+1/2'
'y+1/2, -x+1/2, z+1/2'
'-x, -y, -z'
'x, y, -z'
'y, -x, -z'
'-y, x, -z'
'-x+1/2, -y+1/2, -z+1/2'
'x+1/2, y+1/2, -z+1/2'
'y+1/2, -x+1/2, -z+1/2'
'-y+1/2, x+1/2, -z+1/2'

loop_
_atom_site_label
_atom_site_type_symbol
_atom_site_fract_x
_atom_site_fract_y
_atom_site_fract_z
_atom_site_U_iso_or_equiv
_atom_site_adp_type
_atom_site_occupancy
_atom_site_symmetry_multiplicity
_atom_site_calc_flag
_atom_site_refinement_flags
Pd1 Pd 1.0000 0.0000 0.0000 0.0366(3) Uani 1 8 d S
Zn1 Zn 0.5000 0.5000 0.07470(5) 0.0365(3) Uani 1 4 d S
N1 N 1.0000(2) 0.1205(2) 0.0000 0.0417(12) Uani 1 2 d S
O1 O 0.58483(17) 0.41522(17) 0.05694(18) 0.0670(10) Uani 1 1 d .
O2 O 0.5000 0.5000 0.1765(3) 0.088(2) Uani 1 4 d S
H2A H 0.4660 0.5340 0.1909 0.133 Uiso 0.25 1 d PR
H2B H 0.4876 0.4535 0.1909 0.133 Uiso 0.25 1 d PR
C1 C 0.6073(3) 0.3924(3) 0.0000 0.0479(17) Uani 1 2 d S
C2 C 0.6732(3) 0.3274(3) 0.0000 0.0544(18) Uani 1 2 d S
C3 C 0.7026(3) 0.2973(3) 0.0595(3) 0.0615(14) Uani 1 1 d .
H3 H 0.6828 0.3166 0.1007 0.074 Uiso 1 1 calc R
C4 C 0.7613(3) 0.2387(3) 0.0600(3) 0.0824(16) Uani 1 1 d .
H4 H 0.7807 0.2194 0.1013 0.099 Uiso 1 1 calc R
C5 C 0.7910(3) 0.2088(3) 0.0000 0.0418(16) Uani 1 2 d S
C6 C 0.8552(3) 0.1453(3) 0.0000 0.0484(16) Uani 1 2 d S
C7 C 0.9347(3) 0.1694(3) 0.0000 0.0491(16) Uani 1 2 d S
C8 C 0.9596(3) 0.2517(3) 0.0000 0.068(2) Uani 1 2 d S
H8 H 0.9264 0.2965 0.0000 0.082 Uiso 1 2 calc SR
C9 C 1.0398(4) 0.2516(3) 0.0000 0.070(2) Uani 1 2 d S
H9 H 1.0729 0.2966 0.0000 0.084 Uiso 1 2 calc SR
C10 C 1.0654(3) 0.1699(3) 0.0000 0.0480(16) Uani 1 2 d S

loop_
_atom_site_aniso_label
_atom_site_aniso_U_11
_atom_site_aniso_U_22
_atom_site_aniso_U_33
_atom_site_aniso_U_23
_atom_site_aniso_U_13
_atom_site_aniso_U_12
Pd1 0.0160(3) 0.0160(3) 0.0778(8) 0.000 0.000 0.000
Zn1 0.0216(3) 0.0216(3) 0.0661(8) 0.000 0.000 0.000
N1 0.020(2) 0.022(2) 0.083(4) 0.000 0.000 0.0017(18)
O1 0.0463(19) 0.0490(19) 0.106(3) -0.0042(19) 0.0036(18) 0.0242(15)
O2 0.096(3) 0.096(3) 0.074(5) 0.000 0.000 0.000
C1 0.026(3) 0.030(3) 0.088(6) 0.000 0.000 0.002(2)
C2 0.033(3) 0.034(3) 0.096(6) 0.000 0.000 0.009(3)
C3 0.054(3) 0.057(3) 0.074(4) -0.002(3) 0.001(3) 0.034(2)
C4 0.079(4) 0.076(4) 0.092(4) 0.006(3) -0.008(3) 0.044(3)
C5 0.021(3) 0.020(3) 0.084(5) 0.000 0.000 0.005(2)
C6 0.028(3) 0.025(3) 0.093(5) 0.000 0.000 0.008(2)
C7 0.030(3) 0.021(3) 0.096(5) 0.000 0.000 0.001(2)
C8 0.041(4) 0.030(3) 0.133(7) 0.000 0.000 0.004(3)
C9 0.046(4) 0.027(3) 0.138(7) 0.000 0.000 -0.004(3)
C10 0.025(3) 0.024(3) 0.095(5) 0.000 0.000 -0.002(2)

loop_
_atom_type_symbol
_atom_type_description
_atom_type_scat_dispersion_real
_atom_type_scat_dispersion_imag
_atom_type_scat_source
C C 0.0033 0.0016 'International Tables Vol C Tables 4.2.6.8 and 6.1.1.4'
H H 0.0000 0.0000 'International Tables Vol C Tables 4.2.6.8 and 6.1.1.4'
N N 0.0061 0.0033 'International Tables Vol C Tables 4.2.6.8 and 6.1.1.4'
O O 0.0106 0.0060 'International Tables Vol C Tables 4.2.6.8 and 6.1.1.4'
Zn Zn 0.2839 1.4301 'International Tables Vol C Tables 4.2.6.8 and 6.1.1.4'
Pd Pd -0.9988 1.0072 'International Tables Vol C Tables 4.2.6.8 and 6.1.1.4'

loop_
_geom_angle_atom_site_label_1
_geom_angle_atom_site_label_2
_geom_angle_atom_site_label_3
_geom_angle
_geom_angle_site_symmetry_1
_geom_angle_site_symmetry_3
N1 Pd1 N1 180.0 9_755 .
N1 Pd1 N1 90.0 9_755 11_665
N1 Pd1 N1 90.0 . 11_665
N1 Pd1 N1 90.0 9_755 3_645
N1 Pd1 N1 90.0 . 3_645
N1 Pd1 N1 180.0 11_665 3_645
O2 Zn1 O1 99.89(10) . 4_565
O2 Zn1 O1 99.89(10) . 3_655
O1 Zn1 O1 160.2(2) 4_565 3_655
O2 Zn1 O1 99.89(10) . .
O1 Zn1 O1 88.31(4) 4_565 .
O1 Zn1 O1 88.31(4) 3_655 .
O2 Zn1 O1 99.89(10) . 2_665
O1 Zn1 O1 88.31(4) 4_565 2_665
O1 Zn1 O1 88.31(4) 3_655 2_665
O1 Zn1 O1 160.2(2) . 2_665
O2 Zn1 Zn1 180.0 . 9_665
O1 Zn1 Zn1 80.11(10) 4_565 9_665
O1 Zn1 Zn1 80.11(10) 3_655 9_665
O1 Zn1 Zn1 80.11(10) . 9_665
O1 Zn1 Zn1 80.11(10) 2_665 9_665
C7 N1 C10 106.1(4) . .
C7 N1 Pd1 126.9(3) . .
C10 N1 Pd1 127.0(3) . .
C1 O1 Zn1 125.5(4) . .
Zn1 O2 H2A 109.5 . .
Zn1 O2 H2B 109.5 . .
H2A O2 H2B 109.5 . .
O1 C1 O1 128.8(6) 10 .
O1 C1 C2 115.6(3) 10 .
O1 C1 C2 115.6(3) . .
C3 C2 C3 118.0(6) 10 .
C3 C2 C1 121.0(3) 10 .
C3 C2 C1 121.0(3) . .
C2 C3 C4 121.4(5) . .
C2 C3 H3 119.3 . .
C4 C3 H3 119.3 . .
C5 C4 C3 120.4(5) . .
C5 C4 H4 119.8 . .
C3 C4 H4 119.8 . .
C4 C5 C4 118.4(5) 10 .
C4 C5 C6 120.8(3) 10 .
C4 C5 C6 120.8(3) . .
C7 C6 C10 124.3(5) . 3_645
C7 C6 C5 118.5(4) . .
C10 C6 C5 117.3(5) 3_645 .
N1 C7 C6 126.3(5) . .
N1 C7 C8 110.0(5) . .
C6 C7 C8 123.7(5) . .
C9 C8 C7 106.8(5) . .
C9 C8 H8 126.6 . .
C7 C8 H8 126.6 . .
C8 C9 C10 107.4(5) . .
C8 C9 H9 126.3 . .
C10 C9 H9 126.3 . .
N1 C10 C6 125.5(5) . 11_665
N1 C10 C9 109.7(4) . .
C6 C10 C9 124.8(5) 11_665 .

loop_
_geom_bond_atom_site_label_1
_geom_bond_atom_site_label_2
_geom_bond_distance
_geom_bond_site_symmetry_2
Pd1 N1 2.007(4) 9_755
Pd1 N1 2.007(4) .
Pd1 N1 2.007(4) 11_665
Pd1 N1 2.007(4) 3_645
Zn1 O2 1.995(7) .
Zn1 O1 2.028(3) 4_565
Zn1 O1 2.028(3) 3_655
Zn1 O1 2.028(3) .
Zn1 O1 2.028(3) 2_665
Zn1 Zn1 2.929(3) 9_665
N1 C7 1.358(6) .
N1 C10 1.365(6) .
O1 C1 1.238(4) .
O2 H2A 0.8500 .
O2 H2B 0.8499 .
C1 O1 1.238(4) 10
C1 C2 1.540(7) .
C2 C3 1.361(5) 10
C2 C3 1.361(5) .
C3 C4 1.381(5) .
C3 H3 0.9300 .
C4 C5 1.369(5) .
C4 H4 0.9300 .
C5 C4 1.369(5) 10
C5 C6 1.503(7) .
C6 C7 1.384(7) .
C6 C10 1.396(7) 3_645
C7 C8 1.432(7) .
C8 C9 1.335(8) .
C8 H8 0.9300 .
C9 C10 1.426(7) .
C9 H9 0.9300 .
C10 C6 1.396(7) 11_665

loop_
_geom_torsion_atom_site_label_1
_geom_torsion_atom_site_label_2
_geom_torsion_atom_site_label_3
_geom_torsion_atom_site_label_4
_geom_torsion
_geom_torsion_site_symmetry_1
_geom_torsion_site_symmetry_4
N1 Pd1 N1 C7 0.0 9_755 .
N1 Pd1 N1 C7 180.0 11_665 .
N1 Pd1 N1 C7 0.0 3_645 .
N1 Pd1 N1 C10 0(100) 9_755 .
N1 Pd1 N1 C10 0.0 11_665 .
N1 Pd1 N1 C10 180.0 3_645 .
O2 Zn1 O1 C1 179.8(4) . .
O1 Zn1 O1 C1 80.0(4) 4_565 .
O1 Zn1 O1 C1 -80.5(4) 3_655 .
O1 Zn1 O1 C1 -0.2(4) 2_665 .
Zn1 Zn1 O1 C1 -0.2(4) 9_665 .
Zn1 O1 C1 O1 0.5(9) . 10
Zn1 O1 C1 C2 179.6(3) . .
O1 C1 C2 C3 -1.0(8) 10 10
O1 C1 C2 C3 179.8(5) . 10
O1 C1 C2 C3 -179.8(5) 10 .
O1 C1 C2 C3 1.0(8) . .
C3 C2 C3 C4 0.8(10) 10 .
C1 C2 C3 C4 179.6(5) . .
C2 C3 C4 C5 -0.5(9) . .
C3 C4 C5 C4 0.2(10) . 10
C3 C4 C5 C6 179.7(5) . .
C4 C5 C6 C7 89.7(5) 10 .
C4 C5 C6 C7 -89.7(5) . .
C4 C5 C6 C10 -90.3(5) 10 3_645
C4 C5 C6 C10 90.3(5) . 3_645
C10 N1 C7 C6 180.0 . .
Pd1 N1 C7 C6 0.0 . .
C10 N1 C7 C8 0.0 . .
Pd1 N1 C7 C8 180.0 . .
C10 C6 C7 N1 0.0 3_645 .
C5 C6 C7 N1 180.0 . .
C10 C6 C7 C8 180.0 3_645 .
C5 C6 C7 C8 0.0 . .
N1 C7 C8 C9 0.0 . .
C6 C7 C8 C9 180.0 . .
C7 C8 C9 C10 0.0 . .
C7 N1 C10 C6 180.0 . 11_665
Pd1 N1 C10 C6 0.0 . 11_665
C7 N1 C10 C9 0.0 . .
Pd1 N1 C10 C9 180.0 . .
C8 C9 C10 N1 0.0 . .
C8 C9 C10 C6 180.0 . 11_665

loop_
_platon_squeeze_void_nr
_platon_squeeze_void_average_x
_platon_squeeze_void_average_y
_platon_squeeze_void_average_z
_platon_squeeze_void_volume
_platon_squeeze_void_count_electrons
1 -0.042 0.069 0.271 3951.0 186.2
